data_7712378
loop_
_publ_author_name
'Gonz\'alez Alf\'erez, Macarena'
'Moreno, Juan J.'
'Maya, Celia'
'Campos, Jes\'us'

_publ_section_title
;
 Polarized Au(I)/Rh(I) Bimetallic Pairs Cooperatively Trigger Ligand
 non-Innocence and Bond Activation
;
_journal_name_full 'Dalton Transactions'
_journal_paper_doi 10.1039/D3DT00410D
_journal_year 2023
_chemical_formula_moiety 'C35 H31 P2 Rh'
_chemical_formula_sum 'C35 H31 P2 Rh'
_chemical_formula_weight 616.45
_space_group_crystal_system monoclinic
_space_group_IT_number 14
_space_group_name_Hall '-P 2yn'
_space_group_name_H-M_alt 'P 1 21/n 1'
_atom_sites_solution_hydrogens geom
_atom_sites_solution_primary iterative
_audit_creation_date 2022-11-18
_audit_creation_method
;
Olex2 1.3
(compiled 2020.11.12 svn.r5f609507 for OlexSys, GUI svn.r6408)
;
_audit_update_record
;
2023-02-21 deposited with the CCDC.	2023-02-22 downloaded from the CCDC.
;
_cell_angle_alpha 90
_cell_angle_beta 96.2885(12)
_cell_angle_gamma 90
_cell_formula_units_Z 4
_cell_length_a 9.2418(4)
_cell_length_b 8.9282(4)
_cell_length_c 33.9326(13)
_cell_measurement_reflns_used 9949
_cell_measurement_temperature 193.0
_cell_measurement_theta_max 27.08
_cell_measurement_theta_min 2.36
_cell_volume 2783.0(2)
_computing_cell_refinement 'Bruker SAINT'
_computing_data_collection 'Bruker APEX3'
_computing_data_reduction 'Bruker SAINT'
_computing_molecular_graphics 'Olex2 1.3 (Dolomanov et al., 2009)'
_computing_publication_material 'Olex2 1.3 (Dolomanov et al., 2009)'
_computing_structure_refinement 'SHELXL 2018/3 (Sheldrick, 2015)'
_computing_structure_solution 'olex2.solve 1.3 (Bourhis et al., 2015)'
_diffrn_ambient_temperature 193.0
_diffrn_measured_fraction_theta_full 1.000
_diffrn_measured_fraction_theta_max 0.999
_diffrn_measurement_device_type 'Bruker APEX-II CCD'
_diffrn_measurement_method '\f and \w scans'
_diffrn_radiation_type MoK\a
_diffrn_radiation_wavelength 0.71073
_diffrn_reflns_av_R_equivalents 0.0450
_diffrn_reflns_av_unetI/netI 0.0315
_diffrn_reflns_Laue_measured_fraction_full 1.000
_diffrn_reflns_Laue_measured_fraction_max 0.999
_diffrn_reflns_limit_h_max 11
_diffrn_reflns_limit_h_min -11
_diffrn_reflns_limit_k_max 11
_diffrn_reflns_limit_k_min -11
_diffrn_reflns_limit_l_max 43
_diffrn_reflns_limit_l_min -43
_diffrn_reflns_number 40098
_diffrn_reflns_point_group_measured_fraction_full 1.000
_diffrn_reflns_point_group_measured_fraction_max 0.999
_diffrn_reflns_theta_full 25.242
_diffrn_reflns_theta_max 27.137
_diffrn_reflns_theta_min 2.233
_diffrn_source_current 1.4
_diffrn_source_power 0.07
_diffrn_source_voltage 50.0
_diffrn_standards_number 0
_exptl_absorpt_coefficient_mu 0.752
_exptl_absorpt_correction_T_max 0.7455
_exptl_absorpt_correction_T_min 0.6363
_exptl_absorpt_correction_type multi-scan
_exptl_absorpt_process_details
;
SADABS-2016/2 (Bruker,2016/2) was used for absorption correction.
wR2(int) was 0.0984 before and 0.0555 after correction.
The Ratio of minimum to maximum transmission is 0.8535.
The \l/2 correction factor is Not present.
;
_exptl_crystal_colour orange
_exptl_crystal_colour_primary orange
_exptl_crystal_density_diffrn 1.471
_exptl_crystal_description prism
_exptl_crystal_F_000 1264
_exptl_crystal_size_max 0.23
_exptl_crystal_size_mid 0.20
_exptl_crystal_size_min 0.10
_refine_diff_density_max 0.419
_refine_diff_density_min -0.354
_refine_diff_density_rms 0.073
_refine_ls_extinction_method none
_refine_ls_goodness_of_fit_ref 1.110
_refine_ls_hydrogen_treatment constr
_refine_ls_matrix_type full
_refine_ls_number_parameters 343
_refine_ls_number_reflns 6171
_refine_ls_number_restraints 0
_refine_ls_restrained_S_all 1.110
_refine_ls_R_factor_all 0.0431
_refine_ls_R_factor_gt 0.0318
_refine_ls_shift/su_max 0.002
_refine_ls_shift/su_mean 0.000
_refine_ls_structure_factor_coef Fsqd
_refine_ls_weighting_details 'w=1/[\s^2^(Fo^2^)+(0.0119P)^2^+3.1028P] where P=(Fo^2^+2Fc^2^)/3'
_refine_ls_weighting_scheme calc
_refine_ls_wR_factor_gt 0.0576
_refine_ls_wR_factor_ref 0.0620
_reflns_Friedel_coverage 0.000
_reflns_number_gt 5242
_reflns_number_total 6171
_reflns_threshold_expression 'I > 2\s(I)'
_cod_data_source_file d3dt00410d3.cif
_cod_data_source_block 6c
_cod_database_code 7712378
_shelx_shelxl_version_number 2018/3
_shelx_space_group_comment
;
The symmetry employed for this shelxl refinement is uniquely defined
by the following loop, which should always be used as a source of
symmetry information in preference to the above space-group names.
They are only intended as comments.
;
_shelx_estimated_absorpt_t_max 0.050
_shelx_estimated_absorpt_t_min 0.021
_olex2_refinement_description
;
1. Fixed Uiso
 At 1.2 times of:
  All C(H) groups, All C(H,H) groups
2.a Secondary CH2 refined with riding coordinates:
 C12(H12A,H12B), C18(H18A,H18B)
2.b Aromatic/amide H refined with riding coordinates:
 C10(H10), C28(H28), C17(H17), C1(H1), C2(H2), C9(H9), C7(H7), C13(H13),
 C14(H14), C15(H15), C16(H16), C6(H6), C19(H19), C20(H20), C21(H21), C23(H23),
 C24(H24), C25(H25), C26(H26), C27(H27), C3(H3), C31(H31), C8(H8), C34(H34),
 C35(H35), C32(H32), C30(H30)
;
_olex2_submission_special_instructions 'No special instructions were received'

loop_
_space_group_symop_operation_xyz
'x, y, z'
'-x+1/2, y+1/2, -z+1/2'
'-x, -y, -z'
'x-1/2, -y-1/2, z-1/2'

loop_
_atom_site_label
_atom_site_type_symbol
_atom_site_fract_x
_atom_site_fract_y
_atom_site_fract_z
_atom_site_U_iso_or_equiv
_atom_site_adp_type
_atom_site_occupancy
_atom_site_site_symmetry_order
_atom_site_calc_flag
_atom_site_refinement_flags_posn
_atom_site_refinement_flags_adp
_atom_site_refinement_flags_occupancy
_atom_site_disorder_assembly
_atom_site_disorder_group
Rh1 Rh 0.69957(2) 0.31791(2) 0.61475(2) 0.01887(5) Uani 1 1 d . . . . .
P2 P 0.80960(7) 0.43674(7) 0.56992(2) 0.01855(13) Uani 1 1 d . . . . .
P1 P 0.92285(7) 0.25849(7) 0.64101(2) 0.01932(13) Uani 1 1 d . . . . .
C29 C 0.9888(3) 0.3492(3) 0.68823(7) 0.0218(5) Uani 1 1 d . . . . .
C33 C 0.7615(2) 0.6305(3) 0.55644(7) 0.0207(5) Uani 1 1 d . . . . .
C11 C 0.7944(3) 0.3424(2) 0.52173(7) 0.0198(5) Uani 1 1 d . . . . .
C5 C 0.5104(3) 0.3289(3) 0.66113(7) 0.0286(6) Uani 1 1 d . . . . .
C10 C 0.6571(3) 0.3279(3) 0.50081(7) 0.0248(5) Uani 1 1 d . . . . .
H10 H 0.575346 0.371134 0.511230 0.030 Uiso 1 1 calc R U . . .
C28 C 0.7410(3) 0.6829(3) 0.51749(7) 0.0234(5) Uani 1 1 d . . . . .
H28 H 0.744570 0.614781 0.496112 0.028 Uiso 1 1 calc R U . . .
C17 C 0.7282(3) 0.8834(3) 0.57914(8) 0.0320(6) Uani 1 1 d . . . . .
H17 H 0.723927 0.952392 0.600302 0.038 Uiso 1 1 calc R U . . .
C1 C 0.5238(3) 0.1853(3) 0.64219(8) 0.0322(6) Uani 1 1 d . . . . .
H1 H 0.554182 0.094578 0.655211 0.039 Uiso 1 1 calc R U . . .
C12 C 1.0062(2) 0.4535(3) 0.58532(7) 0.0225(5) Uani 1 1 d . . . . .
H12A H 1.059154 0.467335 0.561744 0.027 Uiso 1 1 calc R U . . .
H12B H 1.025343 0.541584 0.602827 0.027 Uiso 1 1 calc R U . . .
C2 C 0.4842(3) 0.2026(3) 0.60121(8) 0.0341(6) Uani 1 1 d . . . . .
H2 H 0.471505 0.123960 0.582281 0.041 Uiso 1 1 calc R U . . .
C9 C 0.5240(3) 0.3750(4) 0.70091(8) 0.0357(7) Uani 1 1 d . . . . .
H9 H 0.545231 0.304156 0.721618 0.043 Uiso 1 1 calc R U . . .
C7 C 0.4769(3) 0.6296(4) 0.67948(9) 0.0460(8) Uani 1 1 d . . . . .
H7 H 0.467069 0.732038 0.686258 0.055 Uiso 1 1 calc R U . . .
C13 C 1.1314(3) 0.3380(3) 0.70551(8) 0.0316(6) Uani 1 1 d . . . . .
H13 H 1.200386 0.284109 0.692275 0.038 Uiso 1 1 calc R U . . .
C14 C 0.7101(3) 0.9337(3) 0.54038(8) 0.0332(6) Uani 1 1 d . . . . .
H14 H 0.693854 1.037113 0.534913 0.040 Uiso 1 1 calc R U . . .
C15 C 1.0742(3) 0.4803(3) 0.76162(8) 0.0345(6) Uani 1 1 d . . . . .
H15 H 1.103363 0.524916 0.786651 0.041 Uiso 1 1 calc R U . . .
C16 C 1.1285(3) -0.1525(3) 0.65537(9) 0.0404(7) Uani 1 1 d . . . . .
H16 H 1.214028 -0.199291 0.648113 0.048 Uiso 1 1 calc R U . . .
C6 C 0.4620(3) 0.5880(3) 0.64018(9) 0.0401(7) Uani 1 1 d . . . . .
H6 H 0.442530 0.661142 0.619954 0.048 Uiso 1 1 calc R U . . .
C18 C 1.0588(3) 0.3121(3) 0.60724(7) 0.0239(5) Uani 1 1 d . . . . .
H18A H 1.154442 0.330275 0.622646 0.029 Uiso 1 1 calc R U . . .
H18B H 1.070014 0.230417 0.588091 0.029 Uiso 1 1 calc R U . . .
C19 C 0.8807(3) -0.0161(3) 0.67598(7) 0.0289(6) Uani 1 1 d . . . . .
H19 H 0.794748 0.029894 0.683215 0.035 Uiso 1 1 calc R U . . .
C20 C 1.0977(3) -0.0048(3) 0.64410(8) 0.0330(6) Uani 1 1 d . . . . .
H20 H 1.162711 0.048608 0.629409 0.040 Uiso 1 1 calc R U . . .
C21 C 0.7527(3) 0.7323(3) 0.58729(8) 0.0278(6) Uani 1 1 d . . . . .
H21 H 0.763545 0.698224 0.613979 0.033 Uiso 1 1 calc R U . . .
C22 C 0.9728(3) 0.0646(3) 0.65420(7) 0.0220(5) Uani 1 1 d . . . . .
C23 C 1.1747(3) 0.4043(3) 0.74184(8) 0.0357(7) Uani 1 1 d . . . . .
H23 H 1.273182 0.397544 0.753113 0.043 Uiso 1 1 calc R U . . .
C24 C 0.9322(3) 0.4913(3) 0.74506(8) 0.0337(6) Uani 1 1 d . . . . .
H24 H 0.862908 0.542710 0.758767 0.040 Uiso 1 1 calc R U . . .
C25 C 0.9122(3) -0.1628(3) 0.68735(8) 0.0347(6) Uani 1 1 d . . . . .
H25 H 0.848382 -0.216496 0.702352 0.042 Uiso 1 1 calc R U . . .
C26 C 0.7155(3) 0.8337(3) 0.50974(8) 0.0302(6) Uani 1 1 d . . . . .
H26 H 0.701748 0.868076 0.483101 0.036 Uiso 1 1 calc R U . . .
C27 C 0.9111(3) 0.2757(3) 0.50619(7) 0.0273(6) Uani 1 1 d . . . . .
H27 H 1.005895 0.283600 0.520043 0.033 Uiso 1 1 calc R U . . .
C3 C 0.4666(3) 0.3573(3) 0.59307(7) 0.0308(6) Uani 1 1 d . . . . .
H3 H 0.451352 0.401361 0.567463 0.037 Uiso 1 1 calc R U . . .
C4 C 0.4757(3) 0.4369(3) 0.63034(7) 0.0284(6) Uani 1 1 d . . . . .
C31 C 0.8897(3) 0.4272(3) 0.70830(7) 0.0274(6) Uani 1 1 d . . . . .
H31 H 0.791776 0.436878 0.696786 0.033 Uiso 1 1 calc R U . . .
C8 C 0.5063(3) 0.5235(4) 0.70957(9) 0.0424(7) Uani 1 1 d . . . . .
H8 H 0.514183 0.554717 0.736485 0.051 Uiso 1 1 calc R U . . .
C34 C 0.6372(3) 0.2516(3) 0.46500(7) 0.0287(6) Uani 1 1 d . . . . .
H34 H 0.542948 0.244557 0.450808 0.034 Uiso 1 1 calc R U . . .
C35 C 1.0367(3) -0.2305(3) 0.67678(8) 0.0358(7) Uani 1 1 d . . . . .
H35 H 1.058461 -0.331149 0.684381 0.043 Uiso 1 1 calc R U . . .
C32 C 0.7551(3) 0.1858(3) 0.45008(7) 0.0299(6) Uani 1 1 d . . . . .
H32 H 0.741918 0.132829 0.425672 0.036 Uiso 1 1 calc R U . . .
C30 C 0.8914(3) 0.1972(3) 0.47058(8) 0.0322(6) Uani 1 1 d . . . . .
H30 H 0.972330 0.151371 0.460415 0.039 Uiso 1 1 calc R U . . .

loop_
_atom_site_aniso_label
_atom_site_aniso_U_11
_atom_site_aniso_U_22
_atom_site_aniso_U_33
_atom_site_aniso_U_23
_atom_site_aniso_U_13
_atom_site_aniso_U_12
Rh1 0.01855(9) 0.02096(10) 0.01700(9) 0.00198(8) 0.00153(7) 0.00251(8)
P2 0.0203(3) 0.0184(3) 0.0166(3) 0.0012(2) 0.0005(2) 0.0013(2)
P1 0.0204(3) 0.0199(3) 0.0175(3) 0.0018(2) 0.0015(2) 0.0039(2)
C29 0.0251(13) 0.0199(12) 0.0199(12) 0.0012(9) 0.0006(10) 0.0011(10)
C33 0.0181(12) 0.0187(11) 0.0244(12) 0.0015(9) -0.0010(10) 0.0014(9)
C11 0.0253(12) 0.0173(12) 0.0170(11) 0.0033(9) 0.0024(9) -0.0013(9)
C5 0.0166(12) 0.0412(16) 0.0290(13) 0.0043(12) 0.0066(10) 0.0002(11)
C10 0.0258(13) 0.0265(13) 0.0224(12) 0.0000(10) 0.0034(10) 0.0029(11)
C28 0.0226(12) 0.0230(12) 0.0243(12) 0.0011(10) 0.0009(10) 0.0006(11)
C17 0.0326(15) 0.0224(13) 0.0391(15) -0.0096(12) -0.0045(12) 0.0009(11)
C1 0.0275(14) 0.0345(15) 0.0358(15) 0.0070(12) 0.0095(12) -0.0026(12)
C12 0.0204(12) 0.0246(13) 0.0223(12) 0.0009(10) 0.0006(10) -0.0019(10)
C2 0.0215(13) 0.0457(17) 0.0354(15) -0.0079(13) 0.0046(11) -0.0055(12)
C9 0.0285(15) 0.0568(19) 0.0230(13) 0.0068(13) 0.0073(11) 0.0029(13)
C7 0.0472(19) 0.0454(18) 0.0467(19) -0.0094(15) 0.0107(15) 0.0174(15)
C13 0.0288(14) 0.0393(16) 0.0266(13) -0.0016(12) 0.0023(11) 0.0080(12)
C14 0.0317(15) 0.0192(13) 0.0470(17) 0.0057(12) -0.0029(13) -0.0004(11)
C15 0.0436(17) 0.0386(16) 0.0211(13) -0.0019(11) 0.0031(12) -0.0079(13)
C16 0.0453(18) 0.0347(16) 0.0414(17) 0.0033(13) 0.0056(14) 0.0192(14)
C6 0.0406(17) 0.0441(18) 0.0367(16) 0.0067(13) 0.0089(13) 0.0207(14)
C18 0.0202(12) 0.0307(13) 0.0211(12) 0.0040(10) 0.0031(10) 0.0067(11)
C19 0.0334(15) 0.0294(14) 0.0239(13) 0.0027(11) 0.0027(11) 0.0042(12)
C20 0.0345(15) 0.0304(15) 0.0351(15) 0.0067(12) 0.0083(12) 0.0106(12)
C21 0.0284(14) 0.0275(13) 0.0258(13) -0.0015(11) -0.0049(11) 0.0027(11)
C22 0.0264(13) 0.0209(12) 0.0177(11) -0.0004(9) -0.0027(10) 0.0061(10)
C23 0.0305(15) 0.0474(18) 0.0273(14) 0.0014(13) -0.0050(12) 0.0000(13)
C24 0.0377(16) 0.0371(16) 0.0277(14) -0.0076(12) 0.0104(12) -0.0014(13)
C25 0.0478(17) 0.0269(14) 0.0285(14) 0.0079(11) 0.0003(12) -0.0031(13)
C26 0.0301(14) 0.0276(14) 0.0326(14) 0.0102(11) 0.0018(11) -0.0014(11)
C27 0.0240(13) 0.0342(15) 0.0237(13) -0.0003(11) 0.0023(10) 0.0007(11)
C3 0.0203(13) 0.0500(18) 0.0217(13) 0.0008(12) 0.0003(10) 0.0040(12)
C4 0.0191(13) 0.0412(16) 0.0255(13) 0.0034(11) 0.0041(10) 0.0083(11)
C31 0.0245(13) 0.0300(14) 0.0275(13) -0.0034(11) 0.0027(11) -0.0007(11)
C8 0.0338(16) 0.066(2) 0.0283(15) -0.0081(14) 0.0076(12) 0.0070(15)
C34 0.0302(14) 0.0335(14) 0.0215(13) -0.0004(11) -0.0015(11) -0.0039(12)
C35 0.0544(19) 0.0227(14) 0.0282(14) 0.0018(11) -0.0051(13) 0.0092(13)
C32 0.0401(15) 0.0298(14) 0.0199(12) -0.0045(11) 0.0044(11) -0.0048(13)
C30 0.0343(15) 0.0371(15) 0.0271(13) -0.0061(12) 0.0111(12) 0.0025(13)

loop_
_atom_type_symbol
_atom_type_description
_atom_type_scat_dispersion_real
_atom_type_scat_dispersion_imag
_atom_type_scat_source
C C 0.0033 0.0016 'International Tables Vol C Tables 4.2.6.8 and 6.1.1.4'
H H 0.0000 0.0000 'International Tables Vol C Tables 4.2.6.8 and 6.1.1.4'
P P 0.1023 0.0942 'International Tables Vol C Tables 4.2.6.8 and 6.1.1.4'
Rh Rh -1.1178 0.9187 'International Tables Vol C Tables 4.2.6.8 and 6.1.1.4'

loop_
_geom_angle_atom_site_label_1
_geom_angle_atom_site_label_2
_geom_angle_atom_site_label_3
_geom_angle
_geom_angle_site_symmetry_1
_geom_angle_site_symmetry_3
_geom_angle_publ_flag
P2 Rh1 P1 85.00(2) . . ?
P2 Rh1 C5 146.48(7) . . ?
P2 Rh1 C1 159.36(7) . . ?
P2 Rh1 C2 123.25(7) . . ?
P2 Rh1 C3 101.51(7) . . ?
P2 Rh1 C4 114.14(6) . . ?
P1 Rh1 C5 116.33(6) . . ?
P1 Rh1 C1 112.51(7) . . ?
P1 Rh1 C2 137.49(8) . . ?
P1 Rh1 C3 173.32(7) . . ?
P1 Rh1 C4 142.31(6) . . ?
C1 Rh1 C5 35.02(9) . . ?
C1 Rh1 C4 58.65(9) . . ?
C2 Rh1 C5 58.45(9) . . ?
C2 Rh1 C1 36.16(10) . . ?
C2 Rh1 C4 59.27(10) . . ?
C3 Rh1 C5 58.65(9) . . ?
C3 Rh1 C1 60.81(10) . . ?
C3 Rh1 C2 36.91(10) . . ?
C3 Rh1 C4 35.78(9) . . ?
C4 Rh1 C5 33.87(8) . . ?
C33 P2 Rh1 120.78(8) . . ?
C33 P2 C11 102.64(10) . . ?
C33 P2 C12 101.50(11) . . ?
C11 P2 Rh1 113.62(8) . . ?
C11 P2 C12 105.51(11) . . ?
C12 P2 Rh1 111.13(8) . . ?
C29 P1 Rh1 116.69(8) . . ?
C29 P1 C18 104.04(11) . . ?
C18 P1 Rh1 110.67(8) . . ?
C22 P1 Rh1 121.41(8) . . ?
C22 P1 C29 98.79(10) . . ?
C22 P1 C18 103.03(11) . . ?
C13 C29 P1 123.06(19) . . ?
C13 C29 C31 118.5(2) . . ?
C31 C29 P1 118.41(18) . . ?
C28 C33 P2 123.89(18) . . ?
C28 C33 C21 118.6(2) . . ?
C21 C33 P2 117.41(18) . . ?
C10 C11 P2 118.34(18) . . ?
C27 C11 P2 123.42(18) . . ?
C27 C11 C10 118.1(2) . . ?
C1 C5 Rh1 65.29(13) . . ?
C9 C5 Rh1 128.85(18) . . ?
C9 C5 C1 133.2(3) . . ?
C9 C5 C4 119.6(3) . . ?
C4 C5 Rh1 71.37(13) . . ?
C4 C5 C1 107.2(2) . . ?
C11 C10 H10 119.4 . . ?
C34 C10 C11 121.2(2) . . ?
C34 C10 H10 119.4 . . ?
C33 C28 H28 119.7 . . ?
C26 C28 C33 120.5(2) . . ?
C26 C28 H28 119.7 . . ?
C14 C17 H17 119.9 . . ?
C14 C17 C21 120.3(2) . . ?
C21 C17 H17 119.9 . . ?
Rh1 C1 H1 116.3 . . ?
C5 C1 Rh1 79.69(15) . . ?
C5 C1 H1 125.8 . . ?
C2 C1 Rh1 70.15(15) . . ?
C2 C1 C5 108.4(2) . . ?
C2 C1 H1 125.8 . . ?
P2 C12 H12A 109.9 . . ?
P2 C12 H12B 109.9 . . ?
H12A C12 H12B 108.3 . . ?
C18 C12 P2 108.94(16) . . ?
C18 C12 H12A 109.9 . . ?
C18 C12 H12B 109.9 . . ?
Rh1 C2 H2 121.3 . . ?
C1 C2 Rh1 73.69(15) . . ?
C1 C2 H2 125.9 . . ?
C1 C2 C3 108.2(2) . . ?
C3 C2 Rh1 70.87(15) . . ?
C3 C2 H2 125.9 . . ?
C5 C9 H9 120.3 . . ?
C8 C9 C5 119.3(3) . . ?
C8 C9 H9 120.3 . . ?
C6 C7 H7 119.5 . . ?
C6 C7 C8 121.1(3) . . ?
C8 C7 H7 119.5 . . ?
C29 C13 H13 119.6 . . ?
C29 C13 C23 120.9(2) . . ?
C23 C13 H13 119.6 . . ?
C17 C14 H14 120.1 . . ?
C26 C14 C17 119.8(2) . . ?
C26 C14 H14 120.1 . . ?
C23 C15 H15 120.0 . . ?
C24 C15 H15 120.0 . . ?
C24 C15 C23 119.9(3) . . ?
C20 C16 H16 119.7 . . ?
C35 C16 H16 119.7 . . ?
C35 C16 C20 120.5(3) . . ?
C7 C6 H6 120.4 . . ?
C7 C6 C4 119.3(3) . . ?
C4 C6 H6 120.4 . . ?
P1 C18 H18A 110.0 . . ?
P1 C18 H18B 110.0 . . ?
C12 C18 P1 108.41(16) . . ?
C12 C18 H18A 110.0 . . ?
C12 C18 H18B 110.0 . . ?
H18A C18 H18B 108.4 . . ?
C22 C19 H19 119.5 . . ?
C25 C19 H19 119.5 . . ?
C25 C19 C22 121.1(3) . . ?
C16 C20 H20 119.8 . . ?
C22 C20 C16 120.4(3) . . ?
C22 C20 H20 119.8 . . ?
C33 C21 H21 119.9 . . ?
C17 C21 C33 120.3(2) . . ?
C17 C21 H21 119.9 . . ?
C19 C22 P1 117.86(18) . . ?
C20 C22 P1 123.8(2) . . ?
C20 C22 C19 118.4(2) . . ?
C13 C23 H23 120.1 . . ?
C15 C23 C13 119.9(3) . . ?
C15 C23 H23 120.1 . . ?
C15 C24 H24 120.0 . . ?
C15 C24 C31 120.1(3) . . ?
C31 C24 H24 120.0 . . ?
C19 C25 H25 120.1 . . ?
C35 C25 C19 119.8(3) . . ?
C35 C25 H25 120.1 . . ?
C28 C26 H26 119.8 . . ?
C14 C26 C28 120.4(2) . . ?
C14 C26 H26 119.8 . . ?
C11 C27 H27 119.6 . . ?
C11 C27 C30 120.9(2) . . ?
C30 C27 H27 119.6 . . ?
Rh1 C3 H3 114.1 . . ?
C2 C3 Rh1 72.22(15) . . ?
C2 C3 H3 125.8 . . ?
C2 C3 C4 108.4(2) . . ?
C4 C3 Rh1 80.03(15) . . ?
C4 C3 H3 125.8 . . ?
C5 C4 Rh1 74.75(14) . . ?
C5 C4 C3 107.1(2) . . ?
C6 C4 Rh1 125.1(2) . . ?
C6 C4 C5 119.6(2) . . ?
C6 C4 C3 133.2(3) . . ?
C3 C4 Rh1 64.20(13) . . ?
C29 C31 C24 120.7(2) . . ?
C29 C31 H31 119.6 . . ?
C24 C31 H31 119.6 . . ?
C9 C8 C7 121.1(3) . . ?
C9 C8 H8 119.4 . . ?
C7 C8 H8 119.4 . . ?
C10 C34 H34 120.1 . . ?
C32 C34 C10 119.7(2) . . ?
C32 C34 H34 120.1 . . ?
C16 C35 C25 119.9(3) . . ?
C16 C35 H35 120.1 . . ?
C25 C35 H35 120.1 . . ?
C34 C32 H32 120.0 . . ?
C30 C32 C34 119.9(2) . . ?
C30 C32 H32 120.0 . . ?
C27 C30 H30 119.9 . . ?
C32 C30 C27 120.2(2) . . ?
C32 C30 H30 119.9 . . ?

loop_
_geom_bond_atom_site_label_1
_geom_bond_atom_site_label_2
_geom_bond_distance
_geom_bond_site_symmetry_2
_geom_bond_publ_flag
Rh1 P2 2.1937(6) . ?
Rh1 P1 2.2206(6) . ?
Rh1 C5 2.479(2) . ?
Rh1 C1 2.289(3) . ?
Rh1 C2 2.243(3) . ?
Rh1 C3 2.226(2) . ?
Rh1 C4 2.435(2) . ?
P2 C33 1.831(2) . ?
P2 C11 1.831(2) . ?
P2 C12 1.841(2) . ?
P1 C29 1.839(2) . ?
P1 C18 1.854(2) . ?
P1 C22 1.834(2) . ?
C29 C13 1.386(3) . ?
C29 C31 1.386(3) . ?
C33 C28 1.395(3) . ?
C33 C21 1.396(3) . ?
C11 C10 1.391(3) . ?
C11 C27 1.386(3) . ?
C5 C1 1.446(4) . ?
C5 C9 1.404(4) . ?
C5 C4 1.432(4) . ?
C10 H10 0.9500 . ?
C10 C34 1.388(3) . ?
C28 H28 0.9500 . ?
C28 C26 1.387(3) . ?
C17 H17 0.9500 . ?
C17 C14 1.383(4) . ?
C17 C21 1.391(4) . ?
C1 H1 0.9500 . ?
C1 C2 1.407(4) . ?
C12 H12A 0.9900 . ?
C12 H12B 0.9900 . ?
C12 C18 1.517(3) . ?
C2 H2 0.9500 . ?
C2 C3 1.415(4) . ?
C9 H9 0.9500 . ?
C9 C8 1.371(4) . ?
C7 H7 0.9500 . ?
C7 C6 1.377(4) . ?
C7 C8 1.398(4) . ?
C13 H13 0.9500 . ?
C13 C23 1.387(4) . ?
C14 H14 0.9500 . ?
C14 C26 1.376(4) . ?
C15 H15 0.9500 . ?
C15 C23 1.382(4) . ?
C15 C24 1.374(4) . ?
C16 H16 0.9500 . ?
C16 C20 1.393(4) . ?
C16 C35 1.367(4) . ?
C6 H6 0.9500 . ?
C6 C4 1.399(4) . ?
C18 H18A 0.9900 . ?
C18 H18B 0.9900 . ?
C19 H19 0.9500 . ?
C19 C22 1.388(3) . ?
C19 C25 1.387(4) . ?
C20 H20 0.9500 . ?
C20 C22 1.386(3) . ?
C21 H21 0.9500 . ?
C23 H23 0.9500 . ?
C24 H24 0.9500 . ?
C24 C31 1.389(3) . ?
C25 H25 0.9500 . ?
C25 C35 1.382(4) . ?
C26 H26 0.9500 . ?
C27 H27 0.9500 . ?
C27 C30 1.391(3) . ?
C3 H3 0.9500 . ?
C3 C4 1.445(4) . ?
C31 H31 0.9500 . ?
C8 H8 0.9500 . ?
C34 H34 0.9500 . ?
C34 C32 1.381(4) . ?
C35 H35 0.9500 . ?
C32 H32 0.9500 . ?
C32 C30 1.375(4) . ?
C30 H30 0.9500 . ?

loop_
_geom_torsion_atom_site_label_1
_geom_torsion_atom_site_label_2
_geom_torsion_atom_site_label_3
_geom_torsion_atom_site_label_4
_geom_torsion
_geom_torsion_site_symmetry_1
_geom_torsion_site_symmetry_2
_geom_torsion_site_symmetry_3
_geom_torsion_site_symmetry_4
_geom_torsion_publ_flag
Rh1 P2 C33 C28 -135.49(18) . . . . ?
Rh1 P2 C33 C21 48.0(2) . . . . ?
Rh1 P2 C11 C10 64.5(2) . . . . ?
Rh1 P2 C11 C27 -111.0(2) . . . . ?
Rh1 P2 C12 C18 36.26(18) . . . . ?
Rh1 P1 C29 C13 -171.57(19) . . . . ?
Rh1 P1 C29 C31 11.3(2) . . . . ?
Rh1 P1 C18 C12 33.49(18) . . . . ?
Rh1 P1 C22 C19 -48.2(2) . . . . ?
Rh1 P1 C22 C20 132.6(2) . . . . ?
Rh1 C5 C1 C2 -64.88(17) . . . . ?
Rh1 C5 C9 C8 88.0(3) . . . . ?
Rh1 C5 C4 C6 -122.0(3) . . . . ?
Rh1 C5 C4 C3 56.22(16) . . . . ?
Rh1 C1 C2 C3 -62.90(18) . . . . ?
Rh1 C2 C3 C4 -72.66(18) . . . . ?
Rh1 C3 C4 C5 -62.97(18) . . . . ?
Rh1 C3 C4 C6 114.9(3) . . . . ?
P2 C33 C28 C26 -175.11(19) . . . . ?
P2 C33 C21 C17 174.8(2) . . . . ?
P2 C11 C10 C34 -177.00(19) . . . . ?
P2 C11 C27 C30 175.8(2) . . . . ?
P2 C12 C18 P1 -42.4(2) . . . . ?
P1 C29 C13 C23 -177.8(2) . . . . ?
P1 C29 C31 C24 176.7(2) . . . . ?
C29 P1 C18 C12 -92.60(18) . . . . ?
C29 P1 C22 C19 80.6(2) . . . . ?
C29 P1 C22 C20 -98.5(2) . . . . ?
C29 C13 C23 C15 1.3(4) . . . . ?
C33 P2 C11 C10 -67.6(2) . . . . ?
C33 P2 C11 C27 116.9(2) . . . . ?
C33 P2 C12 C18 165.93(16) . . . . ?
C33 C28 C26 C14 0.0(4) . . . . ?
C11 P2 C33 C28 -7.8(2) . . . . ?
C11 P2 C33 C21 175.72(19) . . . . ?
C11 P2 C12 C18 -87.31(17) . . . . ?
C11 C10 C34 C32 1.3(4) . . . . ?
C11 C27 C30 C32 0.5(4) . . . . ?
C5 C1 C2 Rh1 71.28(18) . . . . ?
C5 C1 C2 C3 8.4(3) . . . . ?
C5 C9 C8 C7 -0.8(4) . . . . ?
C10 C11 C27 C30 0.3(4) . . . . ?
C10 C34 C32 C30 -0.5(4) . . . . ?
C28 C33 C21 C17 -1.8(4) . . . . ?
C17 C14 C26 C28 -0.8(4) . . . . ?
C1 C5 C9 C8 179.2(3) . . . . ?
C1 C5 C4 Rh1 -55.50(17) . . . . ?
C1 C5 C4 C6 -177.5(2) . . . . ?
C1 C5 C4 C3 0.7(3) . . . . ?
C1 C2 C3 Rh1 64.73(18) . . . . ?
C1 C2 C3 C4 -7.9(3) . . . . ?
C12 P2 C33 C28 101.2(2) . . . . ?
C12 P2 C33 C21 -75.3(2) . . . . ?
C12 P2 C11 C10 -173.54(18) . . . . ?
C12 P2 C11 C27 10.9(2) . . . . ?
C2 C3 C4 Rh1 67.36(18) . . . . ?
C2 C3 C4 C5 4.4(3) . . . . ?
C2 C3 C4 C6 -177.7(3) . . . . ?
C9 C5 C1 Rh1 -121.0(3) . . . . ?
C9 C5 C1 C2 174.1(3) . . . . ?
C9 C5 C4 Rh1 124.7(2) . . . . ?
C9 C5 C4 C6 2.7(4) . . . . ?
C9 C5 C4 C3 -179.0(2) . . . . ?
C7 C6 C4 Rh1 -94.0(3) . . . . ?
C7 C6 C4 C5 -2.3(4) . . . . ?
C7 C6 C4 C3 -180.0(3) . . . . ?
C13 C29 C31 C24 -0.6(4) . . . . ?
C14 C17 C21 C33 1.0(4) . . . . ?
C15 C24 C31 C29 1.2(4) . . . . ?
C16 C20 C22 P1 179.7(2) . . . . ?
C16 C20 C22 C19 0.6(4) . . . . ?
C6 C7 C8 C9 1.3(5) . . . . ?
C18 P1 C29 C13 -49.4(2) . . . . ?
C18 P1 C29 C31 133.5(2) . . . . ?
C18 P1 C22 C19 -172.68(19) . . . . ?
C18 P1 C22 C20 8.2(2) . . . . ?
C19 C25 C35 C16 0.3(4) . . . . ?
C20 C16 C35 C25 0.1(4) . . . . ?
C21 C33 C28 C26 1.3(4) . . . . ?
C21 C17 C14 C26 0.3(4) . . . . ?
C22 P1 C29 C13 56.5(2) . . . . ?
C22 P1 C29 C31 -120.6(2) . . . . ?
C22 P1 C18 C12 164.72(16) . . . . ?
C22 C19 C25 C35 -0.3(4) . . . . ?
C23 C15 C24 C31 -0.6(4) . . . . ?
C24 C15 C23 C13 -0.7(4) . . . . ?
C25 C19 C22 P1 -179.4(2) . . . . ?
C25 C19 C22 C20 -0.2(4) . . . . ?
C27 C11 C10 C34 -1.2(4) . . . . ?
C4 C5 C1 Rh1 59.28(18) . . . . ?
C4 C5 C1 C2 -5.6(3) . . . . ?
C4 C5 C9 C8 -1.2(4) . . . . ?
C31 C29 C13 C23 -0.6(4) . . . . ?
C8 C7 C6 C4 0.4(5) . . . . ?
C34 C32 C30 C27 -0.5(4) . . . . ?
C35 C16 C20 C22 -0.5(4) . . . . ?
